data_4518427
loop_
_publ_author_name
'Nag, Abhijit'
'Islam, Md Rabiul'
'Pradeep, Thalappil'

_publ_section_title
;
 Selective Extraction of Gold by Niacin
;
_journal_name_full 'ACS Sustainable Chemistry &amp; Engineering'
_journal_paper_doi 10.1021/acssuschemeng.0c07409
_journal_year 2021
_chemical_formula_moiety 'C12 H11 N2 O4, Au Cl4 '
_chemical_formula_sum 'C12 H11 Au Cl4 N2 O4'
_chemical_formula_weight 585.99
_space_group_crystal_system monoclinic
_space_group_IT_number 14
_space_group_name_Hall '-P 2yn'
_space_group_name_H-M_alt 'P 1 21/n 1'
_atom_sites_solution_hydrogens mixed
_audit_creation_method SHELXL-2018/3
_cell_angle_alpha 90
_cell_angle_beta 105.095(14)
_cell_angle_gamma 90
_cell_formula_units_Z 2
_cell_length_a 7.2567(18)
_cell_length_b 10.516(4)
_cell_length_c 11.444(4)
_cell_measurement_reflns_used 9918
_cell_measurement_temperature 293(2)
_cell_measurement_theta_max 36.38
_cell_measurement_theta_min 3.01
_cell_volume 843.2(5)
_computing_cell_refinement 'APEX3/SAINT (Bruker, 2016)'
_computing_data_collection 'APEX3 (Bruker, 2016)'
_computing_data_reduction 'SAINT/XPREP (Bruker, 2016)'
_computing_molecular_graphics 'ORTEP3 (Farrugia, 1997) and Mercury (Bruno et al., 2002)'
_computing_publication_material 'SHELXL-2018/3 (Sheldrick, 2018)'
_computing_structure_refinement 'SHELXL-2018/3 (Sheldrick, 2018)'
_computing_structure_solution 'SHELXT-2018/2 Sheldrick, 2018)'
_diffrn_ambient_temperature 293(2)
_diffrn_measured_fraction_theta_full 0.989
_diffrn_measured_fraction_theta_max 0.988
_diffrn_measurement_device_type 'Bruker axs kappa apex3 CMOS Diffractometer'
_diffrn_measurement_method '\w and \f scan'
_diffrn_radiation_monochromator graphite
_diffrn_radiation_source 'fine-focus sealed tube'
_diffrn_radiation_type MoK\a
_diffrn_radiation_wavelength 0.71073
_diffrn_reflns_av_R_equivalents 0.0557
_diffrn_reflns_av_unetI/netI 0.0308
_diffrn_reflns_Laue_measured_fraction_full 0.989
_diffrn_reflns_Laue_measured_fraction_max 0.988
_diffrn_reflns_limit_h_max 10
_diffrn_reflns_limit_h_min -9
_diffrn_reflns_limit_k_max 14
_diffrn_reflns_limit_k_min -14
_diffrn_reflns_limit_l_max 16
_diffrn_reflns_limit_l_min -15
_diffrn_reflns_number 14924
_diffrn_reflns_point_group_measured_fraction_full 0.989
_diffrn_reflns_point_group_measured_fraction_max 0.988
_diffrn_reflns_theta_full 25.242
_diffrn_reflns_theta_max 29.980
_diffrn_reflns_theta_min 3.580
_exptl_absorpt_coefficient_mu 9.376
_exptl_absorpt_correction_T_max 0.7451
_exptl_absorpt_correction_T_min 0.4461
_exptl_absorpt_correction_type multi-scan
_exptl_absorpt_process_details 'SADABS (Bruker, 2016)'
_exptl_crystal_colour yellow
_exptl_crystal_density_diffrn 2.308
_exptl_crystal_description BLOCK
_exptl_crystal_F_000 552
_exptl_crystal_size_max 0.200
_exptl_crystal_size_mid 0.150
_exptl_crystal_size_min 0.100
_refine_diff_density_max 0.681
_refine_diff_density_min -0.928
_refine_diff_density_rms 0.156
_refine_ls_extinction_coef 0.0376(16)
_refine_ls_extinction_expression Fc^*^=kFc[1+0.001xFc^2^\l^3^/sin(2\q)]^-1/4^
_refine_ls_extinction_method 'SHELXL-2018/3 (Sheldrick 2018)'
_refine_ls_goodness_of_fit_ref 1.278
_refine_ls_hydrogen_treatment mixed
_refine_ls_matrix_type full
_refine_ls_number_parameters 112
_refine_ls_number_reflns 2426
_refine_ls_number_restraints 1
_refine_ls_restrained_S_all 1.278
_refine_ls_R_factor_all 0.0354
_refine_ls_R_factor_gt 0.0271
_refine_ls_shift/su_max 0.000
_refine_ls_shift/su_mean 0.000
_refine_ls_structure_factor_coef Fsqd
_refine_ls_weighting_details 'w=1/[\s^2^(Fo^2^)+(0.0120P)^2^+1.5569P] where P=(Fo^2^+2Fc^2^)/3'
_refine_ls_weighting_scheme calc
_refine_ls_wR_factor_gt 0.0644
_refine_ls_wR_factor_ref 0.0710
_reflns_Friedel_coverage 0.000
_reflns_number_gt 1944
_reflns_number_total 2426
_reflns_threshold_expression 'I > 2\s(I)'
_cod_data_source_file sc0c07409_si_002.cif
_cod_data_source_block shelx
_cod_original_sg_symbol_H-M 'P 21/n'
_cod_database_code 4518427
_shelx_shelxl_version_number 2018/3
_shelx_space_group_comment
;
The symmetry employed for this shelxl refinement is uniquely defined
by the following loop, which should always be used as a source of
symmetry information in preference to the above space-group names.
They are only intended as comments.
;
_shelx_estimated_absorpt_t_min 0.256
_shelx_estimated_absorpt_t_max 0.454

loop_
_space_group_symop_operation_xyz
'x, y, z'
'-x+1/2, y+1/2, -z+1/2'
'-x, -y, -z'
'x-1/2, -y-1/2, z-1/2'

loop_
_atom_site_label
_atom_site_type_symbol
_atom_site_fract_x
_atom_site_fract_y
_atom_site_fract_z
_atom_site_U_iso_or_equiv
_atom_site_adp_type
_atom_site_occupancy
_atom_site_site_symmetry_order
_atom_site_calc_flag
_atom_site_refinement_flags_posn
_atom_site_refinement_flags_adp
_atom_site_refinement_flags_occupancy
_atom_site_disorder_assembly
_atom_site_disorder_group
Au1 Au 0.500000 0.500000 0.500000 0.02985(12) Uani 1 2 d S . P . .
Cl1 Cl 0.3946(2) 0.34093(11) 0.36351(10) 0.0525(3) Uani 1 1 d . . . . .
Cl2 Cl 0.38990(19) 0.64560(11) 0.34919(10) 0.0472(3) Uani 1 1 d . . . . .
C1 C 0.6855(5) 0.0656(4) 0.3031(3) 0.0313(7) Uani 1 1 d . . . . .
C2 C 0.7830(6) 0.1660(4) 0.3712(4) 0.0392(9) Uani 1 1 d . . . . .
H2 H 0.805504 0.240623 0.333565 0.047 Uiso 1 1 calc R U . . .
C3 C 0.8110(7) 0.0506(6) 0.5510(4) 0.0483(11) Uani 1 1 d . . . . .
H3 H 0.853016 0.047350 0.634956 0.058 Uiso 1 1 calc R U . . .
C4 C 0.7147(7) -0.0507(5) 0.4873(4) 0.0467(10) Uani 1 1 d . . . . .
H4 H 0.691808 -0.123248 0.527781 0.056 Uiso 1 1 calc R U . . .
C5 C 0.6520(6) -0.0437(4) 0.3626(4) 0.0374(8) Uani 1 1 d . . . . .
H5 H 0.587641 -0.112034 0.318600 0.045 Uiso 1 1 calc R U . . .
C6 C 0.6137(6) 0.0827(4) 0.1691(3) 0.0350(8) Uani 1 1 d . . . . .
N1 N 0.8440(6) 0.1539(4) 0.4914(3) 0.0441(9) Uani 1 1 d D . . . .
O1 O 0.6007(5) 0.1918(3) 0.1276(3) 0.0478(8) Uani 1 1 d . . . . .
O2 O 0.5708(6) -0.0195(3) 0.1082(3) 0.0498(9) Uani 1 1 d . . . . .
H H 0.500000 0.000000 0.000000 0.10(5) Uiso 1 2 d S . P . .
H1 H 0.917(7) 0.213(4) 0.533(5) 0.067(18) Uiso 1 1 d D . . . .

loop_
_atom_site_aniso_label
_atom_site_aniso_U_11
_atom_site_aniso_U_22
_atom_site_aniso_U_33
_atom_site_aniso_U_23
_atom_site_aniso_U_13
_atom_site_aniso_U_12
Au1 0.03605(15) 0.02700(14) 0.02641(14) 0.00135(7) 0.00798(8) 0.00149(8)
Cl1 0.0783(8) 0.0370(5) 0.0370(5) -0.0076(4) 0.0058(5) -0.0046(5)
Cl2 0.0617(7) 0.0387(5) 0.0375(5) 0.0122(4) 0.0061(4) 0.0056(5)
C1 0.0326(18) 0.0319(19) 0.0274(16) -0.0025(13) 0.0041(13) 0.0020(15)
C2 0.042(2) 0.0310(19) 0.039(2) -0.0027(15) 0.0012(16) -0.0003(16)
C3 0.053(3) 0.065(3) 0.0246(18) -0.0066(19) 0.0052(17) 0.012(2)
C4 0.059(3) 0.047(3) 0.036(2) 0.0080(19) 0.017(2) 0.004(2)
C5 0.044(2) 0.0321(19) 0.0365(19) -0.0019(16) 0.0106(16) -0.0025(17)
C6 0.0362(19) 0.038(2) 0.0273(16) 0.0002(15) 0.0022(14) 0.0047(16)
N1 0.044(2) 0.045(2) 0.0358(17) -0.0149(16) -0.0031(14) 0.0036(17)
O1 0.056(2) 0.0397(17) 0.0399(15) 0.0084(13) -0.0004(13) 0.0041(14)
O2 0.066(2) 0.0448(18) 0.0284(14) -0.0041(12) -0.0054(14) 0.0019(15)

loop_
_atom_type_symbol
_atom_type_description
_atom_type_scat_dispersion_real
_atom_type_scat_dispersion_imag
_atom_type_scat_source
C C 0.0033 0.0016 'International Tables Vol C Tables 4.2.6.8 and 6.1.1.4'
H H 0.0000 0.0000 'International Tables Vol C Tables 4.2.6.8 and 6.1.1.4'
N N 0.0061 0.0033 'International Tables Vol C Tables 4.2.6.8 and 6.1.1.4'
O O 0.0106 0.0060 'International Tables Vol C Tables 4.2.6.8 and 6.1.1.4'
Au Au -2.0133 8.8022 'International Tables Vol C Tables 4.2.6.8 and 6.1.1.4'
Cl Cl 0.1484 0.1585 'International Tables Vol C Tables 4.2.6.8 and 6.1.1.4'

loop_
_geom_angle_atom_site_label_1
_geom_angle_atom_site_label_2
_geom_angle_atom_site_label_3
_geom_angle
_geom_angle_site_symmetry_1
_geom_angle_site_symmetry_3
_geom_angle_publ_flag
Cl1 Au1 Cl1 180.0 3_666 . ?
Cl1 Au1 Cl2 89.16(6) 3_666 3_666 ?
Cl1 Au1 Cl2 90.84(6) . 3_666 ?
Cl1 Au1 Cl2 90.84(5) 3_666 . ?
Cl1 Au1 Cl2 89.16(5) . . ?
Cl2 Au1 Cl2 180.00(7) 3_666 . ?
C5 C1 C2 118.8(4) . . ?
C5 C1 C6 122.9(4) . . ?
C2 C1 C6 118.3(4) . . ?
N1 C2 C1 119.2(4) . . ?
N1 C2 H2 120.4 . . ?
C1 C2 H2 120.4 . . ?
N1 C3 C4 119.5(4) . . ?
N1 C3 H3 120.2 . . ?
C4 C3 H3 120.2 . . ?
C3 C4 C5 119.5(5) . . ?
C3 C4 H4 120.3 . . ?
C5 C4 H4 120.3 . . ?
C4 C5 C1 119.8(4) . . ?
C4 C5 H5 120.1 . . ?
C1 C5 H5 120.1 . . ?
O1 C6 O2 126.1(4) . . ?
O1 C6 C1 118.5(4) . . ?
O2 C6 C1 115.4(4) . . ?
C2 N1 C3 123.2(4) . . ?
C2 N1 H1 119(4) . . ?
C3 N1 H1 118(4) . . ?
C6 O2 H 112.9(3) . . ?

loop_
_geom_bond_atom_site_label_1
_geom_bond_atom_site_label_2
_geom_bond_distance
_geom_bond_site_symmetry_2
_geom_bond_publ_flag
Au1 Cl1 2.2805(12) 3_666 ?
Au1 Cl1 2.2805(12) . ?
Au1 Cl2 2.2898(11) 3_666 ?
Au1 Cl2 2.2898(11) . ?
C1 C5 1.389(6) . ?
C1 C2 1.391(5) . ?
C1 C6 1.496(5) . ?
C2 N1 1.336(5) . ?
C2 H2 0.9300 . ?
C3 N1 1.337(7) . ?
C3 C4 1.375(8) . ?
C3 H3 0.9300 . ?
C4 C5 1.383(6) . ?
C4 H4 0.9300 . ?
C5 H5 0.9300 . ?
C6 O1 1.236(5) . ?
C6 O2 1.275(5) . ?
N1 H1 0.87(2) . ?
O2 H 1.228(3) . ?

loop_
_geom_hbond_atom_site_label_D
_geom_hbond_atom_site_label_H
_geom_hbond_atom_site_label_A
_geom_hbond_distance_DH
_geom_hbond_distance_HA
_geom_hbond_distance_DA
_geom_hbond_angle_DHA
_geom_hbond_site_symmetry_A
_geom_hbond_publ_flag
C3 H3 Cl1 0.93 2.81 3.651(4) 150.8 4_666 yes
C4 H4 Cl1 0.93 2.75 3.683(5) 176.6 3_656 yes
O2 H O1 1.228(3) 2.486(3) 3.220(5) 116.02(17) 3_655 yes
O2 H O2 1.228(3) 1.228(3) 2.457(7) 180.0(3) 3_655 yes
N1 H1 O1 0.87(2) 1.79(2) 2.650(5) 169(6) 4_666 yes

loop_
_geom_torsion_atom_site_label_1
_geom_torsion_atom_site_label_2
_geom_torsion_atom_site_label_3
_geom_torsion_atom_site_label_4
_geom_torsion
_geom_torsion_site_symmetry_1
_geom_torsion_site_symmetry_2
_geom_torsion_site_symmetry_3
_geom_torsion_site_symmetry_4
_geom_torsion_publ_flag
C5 C1 C2 N1 0.9(6) . . . . ?
C6 C1 C2 N1 178.3(4) . . . . ?
N1 C3 C4 C5 -0.5(7) . . . . ?
C3 C4 C5 C1 -0.6(7) . . . . ?
C2 C1 C5 C4 0.4(6) . . . . ?
C6 C1 C5 C4 -176.9(4) . . . . ?
C5 C1 C6 O1 159.7(4) . . . . ?
C2 C1 C6 O1 -17.6(6) . . . . ?
C5 C1 C6 O2 -20.2(6) . . . . ?
C2 C1 C6 O2 162.6(4) . . . . ?
C1 C2 N1 C3 -2.1(7) . . . . ?
C4 C3 N1 C2 1.9(7) . . . . ?
